data_4135506
loop_
_publ_author_name
'Ma, Wenqiang'
'Xu, Letian'
'Zhang, Sikun'
'Li, Guoping'
'Ma, Tianyu'
'Rao, Bin'
'Zhang, Mingming'
'He, Gang'

_publ_section_title
;
 Phosphorescent Bismoviologens for Electrophosphorochromism and Visible
 Light-Induced Cross-Dehydrogenative Coupling.
;
_journal_issue 3
_journal_name_full 'Journal of the American Chemical Society'
_journal_page_first 1590
_journal_page_last 1597
_journal_paper_doi 10.1021/jacs.0c12015
_journal_volume 143
_journal_year 2021
_chemical_formula_moiety 'C28 H21 Bi N2, 2(C F3 O3 S), C2 H3 N'
_chemical_formula_sum 'C32 H24 Bi F6 N3 O6 S2'
_chemical_formula_weight 933.64
_space_group_crystal_system monoclinic
_space_group_IT_number 14
_space_group_name_Hall '-P 2ybc'
_space_group_name_H-M_alt 'P 1 21/c 1'
_atom_sites_solution_hydrogens geom
_atom_sites_solution_primary iterative
_atom_sites_solution_secondary difmap
_audit_creation_date 2020-11-10
_audit_creation_method
;
Olex2 1.2
(compiled 2018.05.29 svn.r3508 for OlexSys, GUI svn.r5506)
;
_cell_angle_alpha 90.00
_cell_angle_beta 98.946(4)
_cell_angle_gamma 90.00
_cell_formula_units_Z 4
_cell_length_a 13.658(5)
_cell_length_b 17.056(6)
_cell_length_c 14.691(5)
_cell_measurement_reflns_used 8388
_cell_measurement_temperature 296(2)
_cell_measurement_theta_max 26.244
_cell_measurement_theta_min 2.388
_cell_volume 3381(2)
_computing_cell_refinement 'SAINT v8.27A (Bruker, 2012)'
_computing_data_reduction 'SAINT v8.27A (Bruker, 2012)'
_computing_molecular_graphics 'Olex2 (Dolomanov et al., 2009)'
_computing_publication_material 'Olex2 (Dolomanov et al., 2009)'
_computing_structure_refinement 'XL (Sheldrick, 2008)'
_computing_structure_solution 'olex2.solve (Bourhis et al., 2015)'
_diffrn_ambient_temperature 296.15
_diffrn_measured_fraction_theta_full 0.981
_diffrn_measured_fraction_theta_max 0.981
_diffrn_measurement_device_type Stoe
_diffrn_radiation_monochromator graphite
_diffrn_radiation_type MoK\a
_diffrn_radiation_wavelength 0.71073
_diffrn_reflns_av_R_equivalents 0.0960
_diffrn_reflns_av_unetI/netI 0.0740
_diffrn_reflns_limit_h_max 17
_diffrn_reflns_limit_h_min -17
_diffrn_reflns_limit_k_max 21
_diffrn_reflns_limit_k_min -21
_diffrn_reflns_limit_l_max 18
_diffrn_reflns_limit_l_min -18
_diffrn_reflns_number 33634
_diffrn_reflns_theta_full 26.58
_diffrn_reflns_theta_max 26.58
_diffrn_reflns_theta_min 1.51
_diffrn_source 'fine-focus sealed tube'
_exptl_absorpt_coefficient_mu 5.420
_exptl_absorpt_correction_T_max 0.7454
_exptl_absorpt_correction_T_min 0.3606
_exptl_absorpt_correction_type multi-scan
_exptl_absorpt_process_details
;
SADABS-2012/1 (Bruker,2012) was used for absorption correction.
wR2(int) was 0.1559 before and 0.0812 after correction.
The Ratio of minimum to maximum transmission is 0.4838.
The \l/2 correction factor is 0.0015.
;
_exptl_crystal_colour yellow
_exptl_crystal_colour_primary yellow
_exptl_crystal_density_diffrn 1.834
_exptl_crystal_density_method 'not measured'
_exptl_crystal_description block
_exptl_crystal_F_000 1816
_exptl_crystal_size_max 0.3
_exptl_crystal_size_mid 0.2
_exptl_crystal_size_min 0.2
_refine_diff_density_max 5.111
_refine_diff_density_min -2.016
_refine_diff_density_rms 0.218
_refine_ls_extinction_method none
_refine_ls_goodness_of_fit_ref 1.044
_refine_ls_hydrogen_treatment constr
_refine_ls_matrix_type full
_refine_ls_number_parameters 489
_refine_ls_number_reflns 6943
_refine_ls_number_restraints 42
_refine_ls_restrained_S_all 1.044
_refine_ls_R_factor_all 0.0882
_refine_ls_R_factor_gt 0.0545
_refine_ls_shift/su_max 0.001
_refine_ls_shift/su_mean 0.000
_refine_ls_structure_factor_coef Fsqd
_refine_ls_weighting_details 'calc w=1/[\s^2^(Fo^2^)+(0.0721P)^2^+19.1179P] where P=(Fo^2^+2Fc^2^)/3'
_refine_ls_weighting_scheme calc
_refine_ls_wR_factor_gt 0.1309
_refine_ls_wR_factor_ref 0.1515
_reflns_number_gt 5003
_reflns_number_total 6943
_reflns_threshold_expression >2sigma(I)
_cod_data_source_file ja0c12015_si_003.cif
_cod_data_source_block mo_mwq_bi_ph_0m_pl
_cod_depositor_comments 'Adding full bibliography for 4135504--4135506.cif.'
_cod_database_code 4135506
_olex2_refinement_description
;
1. Fixed Uiso
 At 1.2 times of:
  All C(H) groups
 At 1.5 times of:
  All C(H,H,H) groups
2. Uiso/Uaniso restraints and constraints
C30 \\sim S2 \\sim O5 \\sim O6 \\sim O4 \\sim F4 \\sim F5 \\sim F6: within 2A
with sigma of 0.01 and sigma for terminal atoms of 0.02
3. Others
 Sof(S2)=Sof(O5)=Sof(F4)=Sof(C30)=1-FVAR(1)
 Sof(S0AA)=Sof(F0AA)=Sof(O0AA)=Sof(C4AA)=FVAR(1)
4.a Aromatic/amide H refined with riding coordinates:
 C10(H10), C22(H22), C19(H19), C1(H1), C24(H24), C25(H25), C4(H4), C18(H18),
 C2(H2), C3(H3), C5(H5), C7(H7), C15(H15), C26(H26), C8(H8), C16(H16), C13(H13),
  C27(H27), C21(H21), C20(H20), C28(H28)
4.b Idealised Me refined as rotating group:
 C32(H32A,H32B,H32C)
;
_olex2_submission_special_instructions 'No special instructions were received'

loop_
_space_group_symop_id
_space_group_symop_operation_xyz
1 'x, y, z'
2 '-x, y+1/2, -z+1/2'
3 '-x, -y, -z'
4 'x, -y-1/2, z-1/2'

loop_
_atom_site_label
_atom_site_type_symbol
_atom_site_fract_x
_atom_site_fract_y
_atom_site_fract_z
_atom_site_U_iso_or_equiv
_atom_site_adp_type
_atom_site_occupancy
_atom_site_calc_flag
_atom_site_disorder_assembly
_atom_site_disorder_group
_atom_site_refinement_flags_posn
_atom_site_refinement_flags_adp
Bi1 Bi 0.50384(2) 0.307878(19) 0.26736(2) 0.02916(13) Uani 1 d . . . .
N2 N 0.2240(5) 0.1877(4) 0.3342(5) 0.0301(16) Uani 1 d . . . .
N1 N 0.7396(5) 0.1817(4) 0.4700(5) 0.0273(15) Uani 1 d . . . .
C10 C 0.5851(6) 0.1329(5) 0.4940(6) 0.0285(18) Uani 1 d . . . .
H10 H 0.5490 0.0991 0.5257 0.034 Uiso 1 calc . . R .
C17 C 0.1168(6) 0.1909(5) 0.3030(6) 0.0316(19) Uani 1 d . . . .
C11 C 0.5350(7) 0.1794(5) 0.4230(6) 0.0276(19) Uani 1 d . . . .
C12 C 0.4260(6) 0.1813(4) 0.3935(6) 0.0258(18) Uani 1 d . . . .
C22 C -0.0848(8) 0.1963(8) 0.2523(8) 0.052(3) Uani 1 d . . . .
H22 H -0.1532 0.1986 0.2350 0.062 Uiso 1 calc . . R .
C19 C 0.0735(7) 0.2619(6) 0.2794(6) 0.036(2) Uani 1 d . . . .
H19 H 0.1112 0.3073 0.2808 0.043 Uiso 1 calc . . R .
C9 C 0.5923(6) 0.2287(5) 0.3738(6) 0.0252(17) Uani 1 d . . . .
C1 C 1.0505(7) 0.1931(7) 0.5412(7) 0.044(2) Uani 1 d . . . .
H1 H 1.1190 0.1958 0.5573 0.053 Uiso 1 calc . . R .
C24 C 0.4376(8) 0.1917(6) 0.0969(7) 0.040(2) Uani 1 d . . . .
H24 H 0.3742 0.2065 0.1056 0.049 Uiso 1 calc . . R .
C25 C 0.6135(8) 0.2032(5) 0.1361(7) 0.037(2) Uani 1 d . . . .
H25 H 0.6688 0.2260 0.1710 0.044 Uiso 1 calc . . R .
C4 C 0.8991(7) 0.1167(6) 0.5172(6) 0.035(2) Uani 1 d . . . .
H4 H 0.8665 0.0688 0.5167 0.042 Uiso 1 calc . . R .
C18 C 0.0629(7) 0.1220(6) 0.3010(7) 0.042(2) Uani 1 d . . . .
H18 H 0.0950 0.0745 0.3157 0.050 Uiso 1 calc . . R .
C2 C 1.0019(7) 0.1214(7) 0.5400(7) 0.045(2) Uani 1 d . . . .
H2 H 1.0385 0.0759 0.5546 0.053 Uiso 1 calc . . R .
C6 C 0.8468(7) 0.1859(5) 0.4954(6) 0.031(2) Uani 1 d . . . .
C14 C 0.3886(7) 0.2329(5) 0.3217(6) 0.0279(19) Uani 1 d . . . .
C3 C 0.9960(8) 0.2601(6) 0.5181(7) 0.047(3) Uani 1 d . . . .
H3 H 1.0289 0.3077 0.5169 0.056 Uiso 1 calc . . R .
C5 C 0.8927(8) 0.2584(6) 0.4965(7) 0.042(2) Uani 1 d . . . .
H5 H 0.8562 0.3042 0.4833 0.050 Uiso 1 calc . . R .
C23 C 0.5202(7) 0.2234(5) 0.1522(6) 0.032(2) Uani 1 d . . . .
C7 C 0.6848(6) 0.1359(5) 0.5174(6) 0.0287(18) Uani 1 d . . . .
H7 H 0.7158 0.1062 0.5666 0.034 Uiso 1 calc . . R .
C15 C 0.2612(7) 0.1399(6) 0.4043(7) 0.038(2) Uani 1 d . . . .
H15 H 0.2181 0.1093 0.4324 0.046 Uiso 1 calc . . R .
C26 C 0.6258(9) 0.1490(6) 0.0681(7) 0.048(3) Uani 1 d . . . .
H26 H 0.6892 0.1348 0.0587 0.058 Uiso 1 calc . . R .
C8 C 0.6941(6) 0.2271(5) 0.3986(6) 0.0290(19) Uani 1 d . . . .
H8 H 0.7330 0.2577 0.3659 0.035 Uiso 1 calc . . R .
C16 C 0.2866(6) 0.2327(5) 0.2928(6) 0.0275(18) Uani 1 d . . . .
H16 H 0.2603 0.2645 0.2435 0.033 Uiso 1 calc . . R .
C13 C 0.3608(7) 0.1354(5) 0.4350(7) 0.038(2) Uani 1 d . . . .
H13 H 0.3849 0.1019 0.4833 0.045 Uiso 1 calc . . R .
C27 C 0.4504(9) 0.1376(6) 0.0280(7) 0.049(3) Uani 1 d . . . .
H27 H 0.3952 0.1163 -0.0087 0.058 Uiso 1 calc . . R .
C21 C -0.0299(8) 0.2639(7) 0.2531(7) 0.046(3) Uani 1 d . . . .
H21 H -0.0613 0.3112 0.2361 0.055 Uiso 1 calc . . R .
C20 C -0.0398(7) 0.1245(7) 0.2769(8) 0.050(3) Uani 1 d . . . .
H20 H -0.0776 0.0792 0.2772 0.060 Uiso 1 calc . . R .
C28 C 0.5438(10) 0.1159(6) 0.0143(7) 0.051(3) Uani 1 d . . . .
H28 H 0.5520 0.0793 -0.0308 0.061 Uiso 1 calc . . R .
S1 S 0.77812(18) 0.42720(14) 0.27737(16) 0.0347(5) Uani 1 d . . . .
F1 F 0.7479(6) 0.5733(4) 0.3218(5) 0.070(2) Uani 1 d . . . .
F2 F 0.6659(10) 0.4883(5) 0.3846(9) 0.153(6) Uani 1 d . . . .
F3 F 0.6236(7) 0.5156(6) 0.2423(10) 0.145(5) Uani 1 d . . . .
O1 O 0.7146(5) 0.3599(4) 0.2608(5) 0.0467(17) Uani 1 d . . . .
O3 O 0.8109(7) 0.4570(5) 0.1961(6) 0.073(3) Uani 1 d . . . .
O2 O 0.8524(8) 0.4218(6) 0.3557(7) 0.091(3) Uani 1 d . . . .
C29 C 0.6995(10) 0.5060(7) 0.3082(11) 0.067(4) Uani 1 d . . . .
S0AA S 0.2626(3) 0.43539(18) 0.1595(2) 0.0248(10) Uani 0.665(9) d A 1 . .
F6 F 0.2952(6) 0.5750(4) 0.2236(5) 0.072(2) Uani 1 d . . . U
F0AA F 0.4248(8) 0.5184(6) 0.1846(9) 0.074(4) Uani 0.665(9) d A 1 . .
F5 F 0.3714(6) 0.4820(4) 0.3088(4) 0.069(2) Uani 1 d . . . U
O0AA O 0.1830(8) 0.4273(8) 0.2120(9) 0.048(3) Uani 0.665(9) d A 1 . .
O4 O 0.3203(5) 0.3651(4) 0.1576(5) 0.0409(15) Uani 1 d . . . U
O6 O 0.2374(5) 0.4713(4) 0.0673(4) 0.0416(16) Uani 1 d . . . U
C4AA C 0.3471(15) 0.5080(10) 0.2232(13) 0.050(5) Uani 0.665(9) d A 1 . .
N3 N 0.2070(11) 0.3496(11) 0.4637(11) 0.102(5) Uani 1 d . . . .
C31 C 0.1670(12) 0.4051(12) 0.4460(11) 0.075(4) Uani 1 d . . . .
C32 C 0.1113(16) 0.4782(12) 0.4256(12) 0.118(7) Uani 1 d . . . .
H32A H 0.1063 0.5051 0.4821 0.176 Uiso 1 calc . . GR .
H32B H 0.0461 0.4664 0.3939 0.176 Uiso 1 calc . . GR .
H32C H 0.1452 0.5110 0.3874 0.176 Uiso 1 calc . . GR .
S2 S 0.3173(7) 0.4427(4) 0.1325(6) 0.038(2) Uani 0.335(9) d A 2 . U
O5 O 0.4176(16) 0.4683(14) 0.1229(16) 0.048(5) Uani 0.335(9) d A 2 . U
F4 F 0.204(2) 0.4685(17) 0.2488(19) 0.079(6) Uani 0.335(9) d A 2 . U
C30 C 0.298(4) 0.494(3) 0.228(3) 0.060(4) Uani 0.335(9) d A 2 . U

loop_
_atom_site_aniso_label
_atom_site_aniso_U_11
_atom_site_aniso_U_22
_atom_site_aniso_U_33
_atom_site_aniso_U_23
_atom_site_aniso_U_13
_atom_site_aniso_U_12
Bi1 0.0272(2) 0.02343(18) 0.0368(2) 0.00271(14) 0.00478(13) 0.00223(14)
N2 0.023(4) 0.026(4) 0.042(4) -0.001(3) 0.007(3) 0.006(3)
N1 0.023(4) 0.026(4) 0.032(4) 0.001(3) 0.004(3) 0.001(3)
C10 0.026(5) 0.022(4) 0.039(5) 0.005(3) 0.008(4) 0.001(4)
C17 0.021(4) 0.038(5) 0.039(5) -0.003(4) 0.013(4) 0.005(4)
C11 0.031(5) 0.019(4) 0.033(5) -0.001(3) 0.005(4) 0.003(3)
C12 0.026(4) 0.013(4) 0.038(5) -0.002(3) 0.004(4) 0.005(3)
C22 0.025(5) 0.085(9) 0.047(6) -0.007(6) 0.008(4) 0.001(6)
C19 0.029(5) 0.042(6) 0.037(5) 0.002(4) 0.007(4) 0.012(4)
C9 0.024(4) 0.023(4) 0.030(4) 0.001(3) 0.007(3) 0.001(3)
C1 0.028(5) 0.063(7) 0.041(5) -0.003(5) 0.005(4) -0.006(5)
C24 0.050(6) 0.036(5) 0.038(5) 0.001(4) 0.015(4) -0.001(5)
C25 0.040(6) 0.031(5) 0.039(5) 0.009(4) 0.005(4) 0.005(4)
C4 0.028(5) 0.033(5) 0.043(5) -0.003(4) 0.003(4) 0.002(4)
C18 0.032(5) 0.037(6) 0.059(6) -0.003(5) 0.015(5) 0.006(4)
C2 0.029(5) 0.053(7) 0.050(6) -0.005(5) 0.003(4) 0.004(5)
C6 0.031(5) 0.040(5) 0.024(4) -0.001(4) 0.006(4) -0.005(4)
C14 0.032(5) 0.013(4) 0.041(5) 0.001(3) 0.012(4) 0.001(4)
C3 0.048(7) 0.047(7) 0.046(6) 0.009(5) 0.007(5) -0.019(5)
C5 0.040(6) 0.039(6) 0.046(6) 0.007(4) 0.005(5) -0.002(5)
C23 0.031(5) 0.024(4) 0.041(5) 0.009(4) 0.007(4) 0.000(4)
C7 0.030(5) 0.021(4) 0.035(5) 0.003(3) 0.007(4) 0.001(4)
C15 0.033(5) 0.032(5) 0.051(6) 0.013(4) 0.009(4) 0.002(4)
C26 0.061(7) 0.038(6) 0.051(6) 0.005(5) 0.027(6) 0.019(5)
C8 0.029(5) 0.025(4) 0.033(5) 0.005(4) 0.004(4) 0.000(4)
C16 0.026(5) 0.025(4) 0.033(5) 0.003(3) 0.008(4) 0.010(4)
C13 0.030(5) 0.028(5) 0.055(6) 0.015(4) 0.009(4) 0.004(4)
C27 0.061(7) 0.041(6) 0.044(6) -0.002(5) 0.009(5) -0.017(6)
C21 0.033(5) 0.057(7) 0.049(6) 0.003(5) 0.008(4) 0.025(5)
C20 0.027(6) 0.060(7) 0.064(7) -0.005(6) 0.009(5) -0.009(5)
C28 0.084(9) 0.028(5) 0.046(6) 0.004(4) 0.027(6) 0.008(6)
S1 0.0305(12) 0.0307(12) 0.0430(13) -0.0040(10) 0.0055(10) 0.0029(10)
F1 0.096(6) 0.026(3) 0.097(5) 0.005(3) 0.051(4) 0.005(4)
F2 0.227(12) 0.053(5) 0.233(12) 0.005(6) 0.206(11) 0.006(6)
F3 0.060(6) 0.069(7) 0.286(16) 0.023(8) -0.036(8) 0.034(5)
O1 0.039(4) 0.034(4) 0.068(5) 0.007(3) 0.012(3) -0.001(3)
O3 0.098(7) 0.060(5) 0.074(5) -0.027(4) 0.054(5) -0.043(5)
O2 0.089(7) 0.063(6) 0.101(7) -0.022(5) -0.051(6) 0.027(5)
C29 0.052(8) 0.038(7) 0.120(11) 0.016(7) 0.043(8) 0.005(6)
S0AA 0.020(2) 0.0246(18) 0.0291(17) -0.0008(12) 0.0023(14) 0.0012(13)
F6 0.091(5) 0.030(3) 0.085(5) -0.016(3) -0.019(4) 0.012(3)
F0AA 0.048(7) 0.051(7) 0.119(10) 0.018(7) 0.002(6) -0.023(5)
F5 0.089(5) 0.052(4) 0.056(4) -0.010(3) -0.025(3) 0.022(4)
O0AA 0.026(6) 0.050(8) 0.067(8) 0.002(6) 0.010(5) -0.006(5)
O4 0.045(4) 0.030(3) 0.047(4) 0.001(3) 0.004(3) 0.009(3)
O6 0.048(4) 0.029(3) 0.044(4) 0.003(3) -0.005(3) 0.007(3)
C4AA 0.048(11) 0.027(9) 0.067(12) 0.009(7) -0.015(9) -0.011(8)
N3 0.066(10) 0.127(14) 0.112(12) -0.015(11) 0.011(8) -0.029(10)
C31 0.055(10) 0.101(14) 0.069(9) -0.007(9) 0.005(7) -0.030(9)
C32 0.143(18) 0.123(17) 0.082(12) 0.005(11) 0.003(11) -0.026(15)
S2 0.040(4) 0.024(3) 0.049(4) -0.003(3) 0.006(3) 0.008(3)
O5 0.035(10) 0.050(12) 0.061(12) 0.002(10) 0.015(9) 0.002(9)
F4 0.077(14) 0.078(14) 0.086(14) 0.012(12) 0.026(12) 0.004(13)
C30 0.074(6) 0.037(6) 0.063(6) -0.006(6) -0.010(6) 0.014(6)

loop_
_atom_type_symbol
_atom_type_description
_atom_type_scat_dispersion_real
_atom_type_scat_dispersion_imag
_atom_type_scat_source
C C 0.0033 0.0016 'International Tables Vol C Tables 4.2.6.8 and 6.1.1.4'
H H 0.0000 0.0000 'International Tables Vol C Tables 4.2.6.8 and 6.1.1.4'
Bi Bi -4.1077 10.2566 'International Tables Vol C Tables 4.2.6.8 and 6.1.1.4'
F F 0.0171 0.0103 'International Tables Vol C Tables 4.2.6.8 and 6.1.1.4'
N N 0.0061 0.0033 'International Tables Vol C Tables 4.2.6.8 and 6.1.1.4'
O O 0.0106 0.0060 'International Tables Vol C Tables 4.2.6.8 and 6.1.1.4'
S S 0.1246 0.1234 'International Tables Vol C Tables 4.2.6.8 and 6.1.1.4'

loop_
_geom_angle_atom_site_label_1
_geom_angle_atom_site_label_2
_geom_angle_atom_site_label_3
_geom_angle
_geom_angle_site_symmetry_1
_geom_angle_site_symmetry_3
_geom_angle_publ_flag
C9 Bi1 C14 75.3(3) . . ?
C23 Bi1 C9 91.8(3) . . ?
C23 Bi1 C14 93.4(3) . . ?
C15 N2 C17 120.1(7) . . ?
C15 N2 C16 119.6(7) . . ?
C16 N2 C17 120.3(7) . . ?
C7 N1 C6 120.9(7) . . ?
C7 N1 C8 120.1(7) . . ?
C8 N1 C6 119.0(7) . . ?
C11 C10 H10 119.2 . . ?
C7 C10 H10 119.2 . . ?
C7 C10 C11 121.6(8) . . ?
C19 C17 N2 119.0(8) . . ?
C19 C17 C18 122.6(9) . . ?
C18 C17 N2 118.4(8) . . ?
C10 C11 C12 125.5(8) . . ?
C10 C11 C9 118.0(8) . . ?
C9 C11 C12 116.5(7) . . ?
C14 C12 C11 117.6(7) . . ?
C13 C12 C11 122.7(8) . . ?
C13 C12 C14 119.7(8) . . ?
C21 C22 H22 119.4 . . ?
C21 C22 C20 121.1(10) . . ?
C20 C22 H22 119.4 . . ?
C17 C19 H19 121.0 . . ?
C17 C19 C21 117.9(10) . . ?
C21 C19 H19 121.0 . . ?
C11 C9 Bi1 115.2(6) . . ?
C8 C9 Bi1 126.8(6) . . ?
C8 C9 C11 117.8(8) . . ?
C2 C1 H1 120.4 . . ?
C3 C1 H1 120.4 . . ?
C3 C1 C2 119.2(10) . . ?
C23 C24 H24 120.1 . . ?
C23 C24 C27 119.8(10) . . ?
C27 C24 H24 120.1 . . ?
C23 C25 H25 119.7 . . ?
C23 C25 C26 120.6(10) . . ?
C26 C25 H25 119.7 . . ?
C2 C4 H4 121.0 . . ?
C6 C4 H4 121.0 . . ?
C6 C4 C2 117.9(9) . . ?
C17 C18 H18 120.3 . . ?
C17 C18 C20 119.3(10) . . ?
C20 C18 H18 120.3 . . ?
C1 C2 C4 121.0(10) . . ?
C1 C2 H2 119.5 . . ?
C4 C2 H2 119.5 . . ?
C4 C6 N1 118.5(8) . . ?
C5 C6 N1 118.8(8) . . ?
C5 C6 C4 122.7(9) . . ?
C12 C14 Bi1 115.2(6) . . ?
C16 C14 Bi1 127.6(6) . . ?
C16 C14 C12 117.2(7) . . ?
C1 C3 H3 119.1 . . ?
C1 C3 C5 121.8(10) . . ?
C5 C3 H3 119.1 . . ?
C6 C5 C3 117.3(10) . . ?
C6 C5 H5 121.3 . . ?
C3 C5 H5 121.3 . . ?
C24 C23 Bi1 121.2(7) . . ?
C25 C23 Bi1 119.4(7) . . ?
C25 C23 C24 119.4(9) . . ?
N1 C7 C10 120.6(8) . . ?
N1 C7 H7 119.7 . . ?
C10 C7 H7 119.7 . . ?
N2 C15 H15 119.2 . . ?
N2 C15 C13 121.5(8) . . ?
C13 C15 H15 119.2 . . ?
C25 C26 H26 119.9 . . ?
C28 C26 C25 120.2(10) . . ?
C28 C26 H26 119.9 . . ?
N1 C8 C9 121.9(8) . . ?
N1 C8 H8 119.0 . . ?
C9 C8 H8 119.0 . . ?
N2 C16 C14 122.2(8) . . ?
N2 C16 H16 118.9 . . ?
C14 C16 H16 118.9 . . ?
C12 C13 H13 120.2 . . ?
C15 C13 C12 119.6(9) . . ?
C15 C13 H13 120.2 . . ?
C24 C27 H27 119.8 . . ?
C28 C27 C24 120.5(10) . . ?
C28 C27 H27 119.8 . . ?
C22 C21 C19 120.4(10) . . ?
C22 C21 H21 119.8 . . ?
C19 C21 H21 119.8 . . ?
C22 C20 C18 118.6(10) . . ?
C22 C20 H20 120.7 . . ?
C18 C20 H20 120.7 . . ?
C26 C28 H28 120.2 . . ?
C27 C28 C26 119.5(10) . . ?
C27 C28 H28 120.2 . . ?
O1 S1 C29 105.5(5) . . ?
O3 S1 O1 113.6(5) . . ?
O3 S1 C29 102.6(6) . . ?
O2 S1 O1 115.1(6) . . ?
O2 S1 O3 115.1(7) . . ?
O2 S1 C29 102.9(7) . . ?
F1 C29 S1 112.2(8) . . ?
F2 C29 S1 109.9(9) . . ?
F2 C29 F1 107.6(12) . . ?
F2 C29 F3 108.6(12) . . ?
F3 C29 S1 109.8(11) . . ?
F3 C29 F1 108.7(11) . . ?
O0AA S0AA O4 113.2(6) . . ?
O0AA S0AA O6 116.4(6) . . ?
O0AA S0AA C4AA 105.0(9) . . ?
O4 S0AA O6 112.2(4) . . ?
O4 S0AA C4AA 105.5(7) . . ?
O6 S0AA C4AA 103.0(6) . . ?
C4AA F6 C30 31(2) . . ?
C4AA F5 C30 30(2) . . ?
S2 O4 S0AA 37.6(4) . . ?
S2 O6 S0AA 36.4(4) . . ?
F6 C4AA S0AA 106.5(12) . . ?
F0AA C4AA S0AA 111.2(14) . . ?
F0AA C4AA F6 110.8(14) . . ?
F0AA C4AA F5 111.2(15) . . ?
F5 C4AA S0AA 107.6(11) . . ?
F5 C4AA F6 109.5(15) . . ?
N3 C31 C32 178(2) . . ?
C31 C32 H32A 109.5 . . ?
C31 C32 H32B 109.5 . . ?
C31 C32 H32C 109.5 . . ?
H32A C32 H32B 109.5 . . ?
H32A C32 H32C 109.5 . . ?
H32B C32 H32C 109.5 . . ?
O4 S2 O6 120.0(7) . . ?
O4 S2 O5 108.9(11) . . ?
O4 S2 C30 105.8(17) . . ?
O6 S2 O5 117.6(11) . . ?
O6 S2 C30 100.4(16) . . ?
O5 S2 C30 101(2) . . ?
F6 C30 F5 101(3) . . ?
F6 C30 S2 118(3) . . ?
F6 C30 F4 107(3) . . ?
F5 C30 S2 115(3) . . ?
F4 C30 F5 108(3) . . ?
F4 C30 S2 106(3) . . ?

loop_
_geom_bond_atom_site_label_1
_geom_bond_atom_site_label_2
_geom_bond_distance
_geom_bond_site_symmetry_2
_geom_bond_publ_flag
Bi1 C9 2.268(8) . ?
Bi1 C14 2.268(8) . ?
Bi1 C23 2.260(9) . ?
N2 C17 1.466(11) . ?
N2 C15 1.349(11) . ?
N2 C16 1.361(11) . ?
N1 C6 1.456(11) . ?
N1 C7 1.347(10) . ?
N1 C8 1.373(11) . ?
C10 H10 0.9300 . ?
C10 C11 1.402(12) . ?
C10 C7 1.353(12) . ?
C17 C19 1.368(13) . ?
C17 C18 1.384(13) . ?
C11 C12 1.484(12) . ?
C11 C9 1.420(12) . ?
C12 C14 1.407(12) . ?
C12 C13 1.395(12) . ?
C22 H22 0.9300 . ?
C22 C21 1.374(16) . ?
C22 C20 1.393(16) . ?
C19 H19 0.9300 . ?
C19 C21 1.405(14) . ?
C9 C8 1.381(12) . ?
C1 H1 0.9300 . ?
C1 C2 1.391(15) . ?
C1 C3 1.376(15) . ?
C24 H24 0.9300 . ?
C24 C23 1.393(14) . ?
C24 C27 1.400(14) . ?
C25 H25 0.9300 . ?
C25 C23 1.375(13) . ?
C25 C26 1.390(14) . ?
C4 H4 0.9300 . ?
C4 C2 1.395(13) . ?
C4 C6 1.391(13) . ?
C18 H18 0.9300 . ?
C18 C20 1.394(14) . ?
C2 H2 0.9300 . ?
C6 C5 1.386(13) . ?
C14 C16 1.391(12) . ?
C3 H3 0.9300 . ?
C3 C5 1.398(14) . ?
C5 H5 0.9300 . ?
C7 H7 0.9300 . ?
C15 H15 0.9300 . ?
C15 C13 1.367(13) . ?
C26 H26 0.9300 . ?
C26 C28 1.386(16) . ?
C8 H8 0.9300 . ?
C16 H16 0.9300 . ?
C13 H13 0.9300 . ?
C27 H27 0.9300 . ?
C27 C28 1.373(15) . ?
C21 H21 0.9300 . ?
C20 H20 0.9300 . ?
C28 H28 0.9300 . ?
S1 O1 1.436(7) . ?
S1 O3 1.431(8) . ?
S1 O2 1.413(9) . ?
S1 C29 1.821(12) . ?
F1 C29 1.324(14) . ?
F2 C29 1.312(15) . ?
F3 C29 1.314(17) . ?
S0AA O0AA 1.434(12) . ?
S0AA O4 1.437(7) . ?
S0AA O6 1.478(7) . ?
S0AA C4AA 1.845(18) . ?
F6 C4AA 1.35(2) . ?
F6 C30 1.38(4) . ?
F0AA C4AA 1.29(2) . ?
F5 C4AA 1.325(19) . ?
F5 C30 1.44(4) . ?
O4 S2 1.372(10) . ?
O6 S2 1.422(10) . ?
N3 C31 1.10(2) . ?
C31 C32 1.47(3) . ?
C32 H32A 0.9600 . ?
C32 H32B 0.9600 . ?
C32 H32C 0.9600 . ?
S2 O5 1.46(2) . ?
S2 C30 1.71(4) . ?
F4 C30 1.43(6) . ?
